data_7039406
loop_
_publ_author_name
'Mondal, Bijan'
'Bhattacharyya, Moulika'
'Varghese, Babu'
'Ghosh, Sundargopal'

_publ_section_title
;
 Hypo-electronic triple-decker sandwich complexes: synthesis and
 structural characterization of [(Cp*Mo)2{\m-\h(6):\h(6)-B4H4E-Ru(CO)3}]
 (E = S, Se, Te or Ru(CO)3 and Cp* = \h(5)-C5Me5).
;
_journal_issue 27
_journal_name_full 'Dalton transactions (Cambridge, England : 2003)'
_journal_page_first 10999
_journal_page_last 11007
_journal_paper_doi 10.1039/c6dt01214k
_journal_volume 45
_journal_year 2016
_chemical_formula_sum 'C23 H34 B4 Mo2 O3 Ru S'
_chemical_formula_weight 726.75
_chemical_name_systematic
;
 ?
;
_space_group_crystal_system monoclinic
_space_group_IT_number 14
_space_group_name_Hall '-P 2ybc'
_space_group_name_H-M_alt 'P 1 21/c 1'
_symmetry_space_group_name_Hall '-P 2ybc'
_symmetry_space_group_name_H-M 'P 1 21/c 1'
_atom_sites_solution_hydrogens mixed
_audit_block_doi 10.5517/cc1js54m
_audit_creation_method SHELXL-2012
_audit_update_record
;
2015-09-09 deposited with the CCDC.
2016-06-01 downloaded from the CCDC.
;
_cell_angle_alpha 90
_cell_angle_beta 94.0160(10)
_cell_angle_gamma 90
_cell_formula_units_Z 4
_cell_length_a 11.6377(2)
_cell_length_b 15.7590(3)
_cell_length_c 15.3447(3)
_cell_measurement_reflns_used 9294
_cell_measurement_temperature 293(2)
_cell_measurement_theta_max 26.50
_cell_measurement_theta_min 2.50
_cell_volume 2807.29(9)
_computing_cell_refinement 'APEX2/SAINT (Bruker, 2004)'
_computing_data_collection 'APEX2 (Bruker, 2004)'
_computing_data_reduction 'SAINT/XPREP (Bruker, 2004)'
_computing_molecular_graphics 'ORTEP3 (Farrugia, 1997) and Mercury (Bruno et al., 2002)'
_computing_publication_material 'SHELXL-2014 (Sheldrick, 2014)'
_computing_structure_refinement 'SHELXL-2014 (Sheldrick, 2014)'
_computing_structure_solution 'SIR92 (Altornare et al., 1993)'
_diffrn_ambient_temperature 293(2)
_diffrn_measured_fraction_theta_full 1.000
_diffrn_measured_fraction_theta_max 0.996
_diffrn_measurement_device_type 'Bruker axs kappa apex2 CCD Diffractometer'
_diffrn_measurement_method '\w and \f scan'
_diffrn_radiation_type MoK\a
_diffrn_radiation_wavelength 0.71073
_diffrn_reflns_av_R_equivalents 0.0268
_diffrn_reflns_av_unetI/netI 0.0272
_diffrn_reflns_Laue_measured_fraction_full 1.000
_diffrn_reflns_Laue_measured_fraction_max 0.996
_diffrn_reflns_limit_h_max 14
_diffrn_reflns_limit_h_min -14
_diffrn_reflns_limit_k_max 17
_diffrn_reflns_limit_k_min -20
_diffrn_reflns_limit_l_max 16
_diffrn_reflns_limit_l_min -19
_diffrn_reflns_number 24998
_diffrn_reflns_point_group_measured_fraction_full 1.000
_diffrn_reflns_point_group_measured_fraction_max 0.996
_diffrn_reflns_theta_full 25.242
_diffrn_reflns_theta_max 27.118
_diffrn_reflns_theta_min 1.754
_diffrn_source 'Sealed tube'
_exptl_absorpt_coefficient_mu 1.508
_exptl_absorpt_correction_T_max 0.834
_exptl_absorpt_correction_T_min 0.712
_exptl_absorpt_correction_type multi-scan
_exptl_absorpt_process_details 'SADABS (Bruker, 1999)'
_exptl_crystal_colour brown
_exptl_crystal_density_diffrn 1.720
_exptl_crystal_description block
_exptl_crystal_F_000 1440
_exptl_crystal_size_max 0.150
_exptl_crystal_size_mid 0.100
_exptl_crystal_size_min 0.100
_refine_diff_density_max 2.005
_refine_diff_density_min -1.023
_refine_diff_density_rms 0.079
_refine_ls_extinction_method none
_refine_ls_goodness_of_fit_ref 1.025
_refine_ls_hydrogen_treatment mixed
_refine_ls_matrix_type full
_refine_ls_number_parameters 333
_refine_ls_number_reflns 6176
_refine_ls_number_restraints 4
_refine_ls_restrained_S_all 1.027
_refine_ls_R_factor_all 0.0383
_refine_ls_R_factor_gt 0.0277
_refine_ls_shift/su_max 0.001
_refine_ls_shift/su_mean 0.000
_refine_ls_structure_factor_coef Fsqd
_refine_ls_weighting_details
;
 w=1/[\s^2^(Fo^2^)+(0.0239P)^2^+2.9692P]
 where P=(Fo^2^+2Fc^2^)/3
;
_refine_ls_weighting_scheme calc
_refine_ls_wR_factor_gt 0.0593
_refine_ls_wR_factor_ref 0.0643
_reflns_Friedel_coverage 0.000
_reflns_number_gt 5132
_reflns_number_total 6176
_reflns_threshold_expression 'I > 2\s(I)'
_cod_data_source_file c6dt01214k2.cif
_cod_data_source_block B4SRU
_cod_depositor_comments 'Adding full bibliography for 7039405--7039408.cif.'
_cod_original_cell_volume 2807.28(9)
_cod_database_code 7039406
_shelx_space_group_comment
;
The symmetry employed for this shelxl refinement is uniquely defined
by the following loop, which should always be used as a source of
symmetry information in preference to the above space-group names.
They are only intended as comments.
;
_shelx_estimated_absorpt_t_min 0.805
_shelx_estimated_absorpt_t_max 0.864
_shelxl_version_number 2012-9

loop_
_space_group_symop_operation_xyz
'x, y, z'
'-x, y+1/2, -z+1/2'
'-x, -y, -z'
'x, -y-1/2, z-1/2'

loop_
_atom_site_label
_atom_site_type_symbol
_atom_site_fract_x
_atom_site_fract_y
_atom_site_fract_z
_atom_site_U_iso_or_equiv
_atom_site_adp_type
_atom_site_occupancy
_atom_site_site_symmetry_order
_atom_site_calc_flag
_atom_site_refinement_flags_posn
_atom_site_refinement_flags_adp
C1 C 0.0674(4) 0.1377(3) 0.0133(2) 0.0642(11) Uani 1 1 d . .
H1A H 0.0289 0.0846 0.0017 0.096 Uiso 1 1 calc R U
H1B H 0.1428 0.1357 -0.0084 0.096 Uiso 1 1 calc R U
H1C H 0.0237 0.1826 -0.0153 0.096 Uiso 1 1 calc R U
C2 C 0.0781(3) 0.15360(19) 0.1103(2) 0.0393(7) Uani 1 1 d . .
C3 C -0.0039(3) 0.1288(2) 0.1697(2) 0.0379(7) Uani 1 1 d . .
C4 C 0.0301(3) 0.16369(19) 0.2526(2) 0.0388(7) Uani 1 1 d . .
C5 C 0.1340(3) 0.20932(19) 0.2453(2) 0.0409(8) Uani 1 1 d . .
C6 C 0.1624(3) 0.20463(19) 0.1569(2) 0.0397(7) Uani 1 1 d . .
C7 C -0.1133(3) 0.0805(2) 0.1451(3) 0.0573(10) Uani 1 1 d . .
H7A H -0.1535 0.0700 0.1966 0.086 Uiso 1 1 calc R U
H7B H -0.0947 0.0274 0.1188 0.086 Uiso 1 1 calc R U
H7C H -0.1613 0.1133 0.1044 0.086 Uiso 1 1 calc R U
C8 C -0.0410(3) 0.1656(3) 0.3312(3) 0.0622(11) Uani 1 1 d . .
H8A H -0.0888 0.2153 0.3287 0.093 Uiso 1 1 calc R U
H8B H 0.0092 0.1669 0.3835 0.093 Uiso 1 1 calc R U
H8C H -0.0886 0.1159 0.3313 0.093 Uiso 1 1 calc R U
C9 C 0.1950(4) 0.2617(2) 0.3163(3) 0.0646(11) Uani 1 1 d . .
H9A H 0.1543 0.3141 0.3225 0.097 Uiso 1 1 calc R U
H9B H 0.2721 0.2735 0.3012 0.097 Uiso 1 1 calc R U
H9C H 0.1976 0.2309 0.3704 0.097 Uiso 1 1 calc R U
C10 C 0.2575(3) 0.2518(2) 0.1167(3) 0.0640(11) Uani 1 1 d . .
H10A H 0.2867 0.2180 0.0711 0.096 Uiso 1 1 calc R U
H10B H 0.3184 0.2632 0.1606 0.096 Uiso 1 1 calc R U
H10C H 0.2282 0.3044 0.0927 0.096 Uiso 1 1 calc R U
C11 C 0.4452(4) -0.2031(3) 0.1074(3) 0.0841(15) Uani 1 1 d . .
H11A H 0.4383 -0.1626 0.0606 0.126 Uiso 1 1 calc R U
H11B H 0.3749 -0.2347 0.1087 0.126 Uiso 1 1 calc R U
H11C H 0.5077 -0.2411 0.0985 0.126 Uiso 1 1 calc R U
C12 C 0.4684(3) -0.1571(2) 0.1928(2) 0.0462(9) Uani 1 1 d . .
C13 C 0.4345(3) -0.18489(19) 0.2758(2) 0.0430(8) Uani 1 1 d . .
C14 C 0.4800(3) -0.1265(2) 0.3391(2) 0.0396(7) Uani 1 1 d . .
C15 C 0.5411(3) -0.0633(2) 0.2960(2) 0.0389(7) Uani 1 1 d . .
C16 C 0.5347(3) -0.0817(2) 0.2057(2) 0.0406(7) Uani 1 1 d . .
C17 C 0.3729(4) -0.2662(2) 0.2931(4) 0.0766(14) Uani 1 1 d . .
H17A H 0.3293 -0.2594 0.3435 0.115 Uiso 1 1 calc R U
H17B H 0.4282 -0.3109 0.3035 0.115 Uiso 1 1 calc R U
H17C H 0.3218 -0.2803 0.2434 0.115 Uiso 1 1 calc R U
C18 C 0.4770(4) -0.1333(3) 0.4368(2) 0.0669(12) Uani 1 1 d . .
H18A H 0.4139 -0.1689 0.4506 0.100 Uiso 1 1 calc R U
H18B H 0.4673 -0.0778 0.4611 0.100 Uiso 1 1 calc R U
H18C H 0.5480 -0.1575 0.4609 0.100 Uiso 1 1 calc R U
C19 C 0.6105(3) 0.0065(3) 0.3416(3) 0.0644(11) Uani 1 1 d . .
H19A H 0.6791 -0.0171 0.3705 0.097 Uiso 1 1 calc R U
H19B H 0.5654 0.0332 0.3839 0.097 Uiso 1 1 calc R U
H19C H 0.6313 0.0477 0.2994 0.097 Uiso 1 1 calc R U
C20 C 0.5995(3) -0.0368(3) 0.1382(3) 0.0687(12) Uani 1 1 d . .
H20A H 0.5969 0.0233 0.1482 0.103 Uiso 1 1 calc R U
H20B H 0.5648 -0.0494 0.0811 0.103 Uiso 1 1 calc R U
H20C H 0.6781 -0.0555 0.1422 0.103 Uiso 1 1 calc R U
C21 C 0.1326(3) 0.0128(3) 0.4373(3) 0.0593(10) Uani 1 1 d . .
C22 C -0.0234(3) -0.0602(2) 0.3194(2) 0.0518(9) Uani 1 1 d . .
C23 C 0.1638(3) -0.1571(3) 0.4023(3) 0.0642(11) Uani 1 1 d . .
B1 B 0.2378(3) -0.0174(3) 0.1135(2) 0.0436(9) Uani 1 1 d D .
B2 B 0.3460(3) 0.0483(2) 0.1527(3) 0.0407(9) Uani 1 1 d D .
B3 B 0.3486(3) 0.0911(2) 0.2573(2) 0.0369(8) Uani 1 1 d D .
B4 B 0.2973(3) 0.0331(3) 0.3429(2) 0.0387(8) Uani 1 1 d D .
O1 O 0.1249(3) 0.0541(3) 0.4981(2) 0.1011(13) Uani 1 1 d . .
O2 O -0.1205(2) -0.0649(2) 0.3063(2) 0.0753(9) Uani 1 1 d . .
O3 O 0.1727(3) -0.2141(2) 0.4469(3) 0.1060(13) Uani 1 1 d . .
S1 S 0.15734(7) -0.09168(5) 0.18451(6) 0.0419(2) Uani 1 1 d . .
Mo1 Mo 0.17619(2) 0.06777(2) 0.21545(2) 0.02722(7) Uani 1 1 d . .
Mo2 Mo 0.34691(2) -0.05353(2) 0.24372(2) 0.02773(7) Uani 1 1 d . .
Ru1 Ru 0.14076(2) -0.05202(2) 0.33775(2) 0.03623(7) Uani 1 1 d . .
H1 H 0.229(3) -0.037(2) 0.0424(13) 0.056(10) Uiso 1 1 d D .
H2 H 0.402(2) 0.0802(18) 0.1063(17) 0.045(9) Uiso 1 1 d D .
H3 H 0.411(2) 0.1456(15) 0.271(2) 0.046(9) Uiso 1 1 d D .
H4 H 0.333(2) 0.0715(16) 0.3942(15) 0.033(8) Uiso 1 1 d D .

loop_
_atom_site_aniso_label
_atom_site_aniso_U_11
_atom_site_aniso_U_22
_atom_site_aniso_U_33
_atom_site_aniso_U_23
_atom_site_aniso_U_13
_atom_site_aniso_U_12
C1 0.081(3) 0.071(3) 0.039(2) 0.0098(19) -0.006(2) 0.016(2)
C2 0.0406(17) 0.0366(17) 0.0399(18) 0.0053(14) -0.0030(14) 0.0097(15)
C3 0.0282(15) 0.0368(16) 0.0478(19) 0.0003(14) -0.0046(14) 0.0079(14)
C4 0.0371(17) 0.0341(16) 0.0451(19) -0.0015(14) 0.0035(14) 0.0118(14)
C5 0.0439(18) 0.0285(15) 0.049(2) -0.0062(14) -0.0058(15) 0.0051(14)
C6 0.0398(17) 0.0268(15) 0.052(2) 0.0097(14) 0.0025(15) 0.0058(14)
C7 0.0332(18) 0.063(2) 0.074(3) 0.000(2) -0.0113(17) 0.0002(18)
C8 0.066(3) 0.058(2) 0.065(3) -0.005(2) 0.023(2) 0.018(2)
C9 0.073(3) 0.046(2) 0.072(3) -0.022(2) -0.012(2) 0.003(2)
C10 0.058(2) 0.046(2) 0.089(3) 0.021(2) 0.016(2) -0.0027(19)
C11 0.087(3) 0.094(3) 0.069(3) -0.045(3) -0.010(2) 0.033(3)
C12 0.0421(18) 0.052(2) 0.0434(19) -0.0154(16) -0.0031(15) 0.0218(17)
C13 0.0355(17) 0.0292(16) 0.064(2) 0.0021(15) 0.0043(16) 0.0096(14)
C14 0.0366(17) 0.0437(18) 0.0387(18) 0.0066(14) 0.0031(14) 0.0158(15)
C15 0.0271(15) 0.0407(17) 0.0481(19) -0.0008(15) -0.0027(13) 0.0110(14)
C16 0.0294(15) 0.0471(18) 0.0459(19) 0.0046(15) 0.0080(14) 0.0105(15)
C17 0.062(3) 0.035(2) 0.135(4) 0.004(2) 0.016(3) 0.0039(19)
C18 0.063(2) 0.096(3) 0.041(2) 0.016(2) 0.0020(18) 0.031(2)
C19 0.0374(19) 0.062(2) 0.091(3) -0.018(2) -0.0172(19) 0.0013(19)
C20 0.048(2) 0.088(3) 0.073(3) 0.026(2) 0.027(2) 0.019(2)
C21 0.048(2) 0.086(3) 0.046(2) -0.006(2) 0.0136(17) -0.010(2)
C22 0.046(2) 0.061(2) 0.050(2) -0.0028(18) 0.0146(17) -0.0031(18)
C23 0.055(2) 0.063(3) 0.077(3) 0.019(2) 0.018(2) 0.001(2)
B1 0.047(2) 0.052(2) 0.0311(19) -0.0041(17) -0.0019(16) 0.0073(19)
B2 0.0372(19) 0.041(2) 0.045(2) 0.0069(17) 0.0122(16) 0.0047(17)
B3 0.0306(18) 0.0355(18) 0.044(2) -0.0011(16) 0.0010(15) -0.0023(15)
B4 0.0319(18) 0.049(2) 0.0351(19) 0.0014(16) 0.0046(15) 0.0066(17)
O1 0.093(2) 0.153(4) 0.062(2) -0.048(2) 0.0326(18) -0.026(2)
O2 0.0377(15) 0.105(2) 0.084(2) -0.0038(18) 0.0086(14) -0.0125(15)
O3 0.112(3) 0.079(2) 0.131(3) 0.061(2) 0.031(2) 0.015(2)
S1 0.0385(4) 0.0397(4) 0.0465(5) -0.0122(4) -0.0037(4) -0.0043(4)
Mo1 0.02352(12) 0.02817(13) 0.02967(13) -0.00047(10) -0.00036(9) 0.00094(10)
Mo2 0.02482(12) 0.03033(13) 0.02797(13) -0.00116(10) 0.00131(9) 0.00286(10)
Ru1 0.03143(13) 0.03924(15) 0.03881(15) 0.00466(11) 0.00816(10) -0.00147(11)

loop_
_atom_type_symbol
_atom_type_description
_atom_type_scat_dispersion_real
_atom_type_scat_dispersion_imag
_atom_type_scat_source
C C 0.0033 0.0016 'International Tables Vol C Tables 4.2.6.8 and 6.1.1.4'
H H 0.0000 0.0000 'International Tables Vol C Tables 4.2.6.8 and 6.1.1.4'
B B 0.0013 0.0007 'International Tables Vol C Tables 4.2.6.8 and 6.1.1.4'
O O 0.0106 0.0060 'International Tables Vol C Tables 4.2.6.8 and 6.1.1.4'
S S 0.1246 0.1234 'International Tables Vol C Tables 4.2.6.8 and 6.1.1.4'
Mo Mo -1.6832 0.6857 'International Tables Vol C Tables 4.2.6.8 and 6.1.1.4'
Ru Ru -1.2594 0.8363 'International Tables Vol C Tables 4.2.6.8 and 6.1.1.4'

loop_
_geom_angle_atom_site_label_1
_geom_angle_atom_site_label_2
_geom_angle_atom_site_label_3
_geom_angle
C2 C1 H1A 109.5
C2 C1 H1B 109.5
H1A C1 H1B 109.5
C2 C1 H1C 109.5
H1A C1 H1C 109.5
H1B C1 H1C 109.5
C3 C2 C6 107.7(3)
C3 C2 C1 125.2(3)
C6 C2 C1 126.7(3)
C3 C2 Mo1 73.48(17)
C6 C2 Mo1 72.19(17)
C1 C2 Mo1 126.0(2)
C4 C3 C2 108.2(3)
C4 C3 C7 126.7(3)
C2 C3 C7 124.9(3)
C4 C3 Mo1 72.88(17)
C2 C3 Mo1 71.44(17)
C7 C3 Mo1 125.7(2)
C3 C4 C5 108.2(3)
C3 C4 C8 126.2(3)
C5 C4 C8 124.8(3)
C3 C4 Mo1 72.36(17)
C5 C4 Mo1 71.04(17)
C8 C4 Mo1 130.3(2)
C4 C5 C6 107.7(3)
C4 C5 C9 125.7(3)
C6 C5 C9 126.2(3)
C4 C5 Mo1 73.93(17)
C6 C5 Mo1 72.35(17)
C9 C5 Mo1 124.8(2)
C5 C6 C2 108.1(3)
C5 C6 C10 126.4(3)
C2 C6 C10 125.2(3)
C5 C6 Mo1 72.25(17)
C2 C6 Mo1 72.43(17)
C10 C6 Mo1 125.6(2)
C3 C7 H7A 109.5
C3 C7 H7B 109.5
H7A C7 H7B 109.5
C3 C7 H7C 109.5
H7A C7 H7C 109.5
H7B C7 H7C 109.5
C4 C8 H8A 109.5
C4 C8 H8B 109.5
H8A C8 H8B 109.5
C4 C8 H8C 109.5
H8A C8 H8C 109.5
H8B C8 H8C 109.5
C5 C9 H9A 109.5
C5 C9 H9B 109.5
H9A C9 H9B 109.5
C5 C9 H9C 109.5
H9A C9 H9C 109.5
H9B C9 H9C 109.5
C6 C10 H10A 109.5
C6 C10 H10B 109.5
H10A C10 H10B 109.5
C6 C10 H10C 109.5
H10A C10 H10C 109.5
H10B C10 H10C 109.5
C12 C11 H11A 109.5
C12 C11 H11B 109.5
H11A C11 H11B 109.5
C12 C11 H11C 109.5
H11A C11 H11C 109.5
H11B C11 H11C 109.5
C16 C12 C13 108.2(3)
C16 C12 C11 125.8(4)
C13 C12 C11 125.8(4)
C16 C12 Mo2 72.80(17)
C13 C12 Mo2 72.76(17)
C11 C12 Mo2 123.6(2)
C14 C13 C12 107.4(3)
C14 C13 C17 126.5(4)
C12 C13 C17 125.8(4)
C14 C13 Mo2 72.88(17)
C12 C13 Mo2 71.66(18)
C17 C13 Mo2 125.8(2)
C13 C14 C15 108.3(3)
C13 C14 C18 127.1(3)
C15 C14 C18 124.2(3)
C13 C14 Mo2 72.09(18)
C15 C14 Mo2 72.34(17)
C18 C14 Mo2 126.4(2)
C16 C15 C14 108.6(3)
C16 C15 C19 126.5(3)
C14 C15 C19 124.6(3)
C16 C15 Mo2 72.22(17)
C14 C15 Mo2 72.67(17)
C19 C15 Mo2 125.6(2)
C15 C16 C12 107.4(3)
C15 C16 C20 125.8(3)
C12 C16 C20 126.3(3)
C15 C16 Mo2 72.73(17)
C12 C16 Mo2 71.74(17)
C20 C16 Mo2 127.2(2)
C13 C17 H17A 109.5
C13 C17 H17B 109.5
H17A C17 H17B 109.5
C13 C17 H17C 109.5
H17A C17 H17C 109.5
H17B C17 H17C 109.5
C14 C18 H18A 109.5
C14 C18 H18B 109.5
H18A C18 H18B 109.5
C14 C18 H18C 109.5
H18A C18 H18C 109.5
H18B C18 H18C 109.5
C15 C19 H19A 109.5
C15 C19 H19B 109.5
H19A C19 H19B 109.5
C15 C19 H19C 109.5
H19A C19 H19C 109.5
H19B C19 H19C 109.5
C16 C20 H20A 109.5
C16 C20 H20B 109.5
H20A C20 H20B 109.5
C16 C20 H20C 109.5
H20A C20 H20C 109.5
H20B C20 H20C 109.5
O1 C21 Ru1 178.1(4)
O2 C22 Ru1 178.3(3)
O3 C23 Ru1 172.9(4)
B2 B1 S1 123.8(2)
B2 B1 Mo1 69.63(18)
S1 B1 Mo1 76.76(14)
B2 B1 Mo2 60.54(17)
S1 B1 Mo2 67.79(12)
Mo1 B1 Mo2 74.36(11)
B2 B1 H1 121.3(18)
S1 B1 H1 111.9(17)
Mo1 B1 H1 146.3(17)
Mo2 B1 H1 139.4(17)
B1 B2 B3 121.6(3)
B1 B2 Mo2 75.13(19)
B3 B2 Mo2 71.80(18)
B1 B2 Mo1 65.79(18)
B3 B2 Mo1 61.13(16)
Mo2 B2 Mo1 77.79(12)
B1 B2 H2 119.8(17)
B3 B2 H2 116.1(16)
Mo2 B2 H2 141.6(16)
Mo1 B2 H2 140.2(16)
B2 B3 B4 120.5(3)
B2 B3 Mo1 72.23(18)
B4 B3 Mo1 76.56(18)
B2 B3 Mo2 61.96(17)
B4 B3 Mo2 62.89(17)
Mo1 B3 Mo2 78.18(12)
B2 B3 H3 115.4(16)
B4 B3 H3 120.7(16)
Mo1 B3 H3 141.0(16)
Mo2 B3 H3 140.4(16)
B3 B4 Mo2 71.11(18)
B3 B4 Ru1 127.1(2)
Mo2 B4 Ru1 81.61(14)
B3 B4 Mo1 58.42(16)
Mo2 B4 Mo1 74.84(12)
Ru1 B4 Mo1 71.29(11)
B3 B4 H4 97.2(16)
Mo2 B4 H4 141.4(16)
Ru1 B4 H4 129.9(16)
Mo1 B4 H4 131.1(16)
B1 S1 Mo2 65.45(12)
B1 S1 Ru1 118.01(12)
Mo2 S1 Ru1 72.88(2)
B1 S1 Mo1 57.35(12)
Mo2 S1 Mo1 67.69(2)
Ru1 S1 Mo1 65.44(2)
B3 Mo1 B1 88.43(14)
B3 Mo1 B2 46.64(14)
B1 Mo1 B2 44.58(14)
B3 Mo1 C5 88.97(13)
B1 Mo1 C5 143.04(14)
B2 Mo1 C5 114.34(13)
B3 Mo1 C6 89.68(13)
B1 Mo1 C6 107.71(14)
B2 Mo1 C6 90.02(12)
C5 Mo1 C6 35.40(11)
B3 Mo1 C2 121.34(13)
B1 Mo1 C2 91.70(13)
B2 Mo1 C2 100.50(13)
C5 Mo1 C2 58.98(11)
C6 Mo1 C2 35.39(11)
B3 Mo1 C3 145.90(13)
B1 Mo1 C3 111.08(13)
B2 Mo1 C3 134.83(13)
C5 Mo1 C3 58.44(11)
C6 Mo1 C3 58.35(11)
C2 Mo1 C3 35.08(11)
B3 Mo1 C4 120.07(13)
B1 Mo1 C4 145.77(13)
B2 Mo1 C4 147.57(12)
C5 Mo1 C4 35.03(11)
C6 Mo1 C4 58.24(11)
C2 Mo1 C4 58.30(11)
C3 Mo1 C4 34.77(11)
B3 Mo1 B4 45.02(14)
B1 Mo1 B4 103.73(13)
B2 Mo1 B4 80.57(13)
C5 Mo1 B4 100.21(12)
C6 Mo1 B4 123.07(13)
C2 Mo1 B4 157.89(13)
C3 Mo1 B4 142.56(12)
C4 Mo1 B4 109.88(12)
B3 Mo1 S1 107.25(10)
B1 Mo1 S1 45.88(11)
B2 Mo1 S1 81.66(10)
C5 Mo1 S1 162.88(8)
C6 Mo1 S1 146.14(9)
C2 Mo1 S1 114.04(8)
C3 Mo1 S1 106.31(8)
C4 Mo1 S1 127.96(8)
B4 Mo1 S1 88.02(10)
B3 Mo1 Ru1 95.67(10)
B1 Mo1 Ru1 97.99(11)
B2 Mo1 Ru1 112.13(9)
C5 Mo1 Ru1 118.96(9)
C6 Mo1 Ru1 153.89(8)
C2 Mo1 Ru1 142.03(8)
C3 Mo1 Ru1 108.29(8)
C4 Mo1 Ru1 97.52(8)
B4 Mo1 Ru1 52.06(9)
S1 Mo1 Ru1 55.32(2)
B3 Mo1 Mo2 54.01(10)
B1 Mo1 Mo2 55.18(10)
B2 Mo1 Mo2 48.65(9)
C5 Mo1 Mo2 141.87(8)
C6 Mo1 Mo2 136.58(8)
C2 Mo1 Mo2 144.77(8)
C3 Mo1 Mo2 159.63(8)
C4 Mo1 Mo2 156.92(8)
B4 Mo1 Mo2 48.64(9)
S1 Mo1 Mo2 53.39(2)
Ru1 Mo1 Mo2 63.483(9)
B2 Mo2 B4 89.84(15)
B2 Mo2 B3 46.24(14)
B4 Mo2 B3 46.00(14)
B2 Mo2 C12 106.46(14)
B4 Mo2 C12 151.65(13)
B3 Mo2 C12 136.61(13)
B2 Mo2 C16 86.62(13)
B4 Mo2 C16 126.64(13)
B3 Mo2 C16 102.07(12)
C12 Mo2 C16 35.46(12)
B2 Mo2 C13 141.81(13)
B4 Mo2 C13 123.05(13)
B3 Mo2 C13 149.25(12)
C12 Mo2 C13 35.57(12)
C16 Mo2 C13 59.05(11)
B2 Mo2 C15 103.53(13)
B4 Mo2 C15 95.66(12)
B3 Mo2 C15 91.83(12)
C12 Mo2 C15 58.48(11)
C16 Mo2 C15 35.05(11)
C13 Mo2 C15 58.48(11)
B2 Mo2 C14 138.52(13)
B4 Mo2 C14 93.86(12)
B3 Mo2 C14 115.37(12)
C12 Mo2 C14 58.54(11)
C16 Mo2 C14 58.52(11)
C13 Mo2 C14 35.02(12)
C15 Mo2 C14 34.99(11)
B2 Mo2 B1 44.32(15)
B4 Mo2 B1 106.89(14)
B3 Mo2 B1 80.65(14)
C12 Mo2 B1 100.86(13)
C16 Mo2 B1 106.92(13)
C13 Mo2 B1 126.21(13)
C15 Mo2 B1 138.81(13)
C14 Mo2 B1 159.25(12)
B2 Mo2 S1 88.75(11)
B4 Mo2 S1 98.14(10)
B3 Mo2 S1 106.59(9)
C12 Mo2 S1 105.10(9)
C16 Mo2 S1 134.91(9)
C13 Mo2 S1 103.44(8)
C15 Mo2 S1 161.53(8)
C14 Mo2 S1 131.26(9)
B1 Mo2 S1 46.76(11)
B2 Mo2 Mo1 53.57(10)
B4 Mo2 Mo1 56.52(10)
B3 Mo2 Mo1 47.81(9)
C12 Mo2 Mo1 151.24(8)
C16 Mo2 Mo1 139.74(8)
C13 Mo2 Mo1 159.87(8)
C15 Mo2 Mo1 139.54(8)
C14 Mo2 Mo1 150.21(8)
B1 Mo2 Mo1 50.46(10)
S1 Mo2 Mo1 58.92(2)
B2 Mo2 Ru1 110.88(10)
B4 Mo2 Ru1 50.79(10)
B3 Mo2 Ru1 87.05(9)
C12 Mo2 Ru1 135.95(10)
C16 Mo2 Ru1 161.56(8)
C13 Mo2 Ru1 105.47(8)
C15 Mo2 Ru1 130.04(8)
C14 Mo2 Ru1 103.13(8)
B1 Mo2 Ru1 90.24(10)
S1 Mo2 Ru1 54.37(2)
Mo1 Mo2 Ru1 57.320(8)
C21 Ru1 C22 92.91(16)
C21 Ru1 C23 93.60(19)
C22 Ru1 C23 96.80(17)
C21 Ru1 B4 74.37(15)
C22 Ru1 B4 147.00(15)
C23 Ru1 B4 113.99(16)
C21 Ru1 S1 161.14(13)
C22 Ru1 S1 89.20(11)
C23 Ru1 S1 104.77(14)
B4 Ru1 S1 93.88(10)
C21 Ru1 Mo1 101.93(13)
C22 Ru1 Mo1 98.24(11)
C23 Ru1 Mo1 157.72(12)
B4 Ru1 Mo1 56.65(9)
S1 Ru1 Mo1 59.24(2)
C21 Ru1 Mo2 120.76(11)
C22 Ru1 Mo2 141.38(11)
C23 Ru1 Mo2 99.12(12)
B4 Ru1 Mo2 47.60(9)
S1 Ru1 Mo2 52.75(2)
Mo1 Ru1 Mo2 59.197(9)

loop_
_geom_bond_atom_site_label_1
_geom_bond_atom_site_label_2
_geom_bond_distance
C1 C2 1.506(5)
C1 H1A 0.9600
C1 H1B 0.9600
C1 H1C 0.9600
C2 C3 1.419(4)
C2 C6 1.422(4)
C2 Mo1 2.341(3)
C3 C4 1.417(4)
C3 C7 1.508(4)
C3 Mo1 2.367(3)
C4 C5 1.418(4)
C4 C8 1.510(5)
C4 Mo1 2.374(3)
C5 C6 1.421(5)
C5 C9 1.503(5)
C5 Mo1 2.336(3)
C6 C10 1.501(5)
C6 Mo1 2.338(3)
C7 H7A 0.9600
C7 H7B 0.9600
C7 H7C 0.9600
C8 H8A 0.9600
C8 H8B 0.9600
C8 H8C 0.9600
C9 H9A 0.9600
C9 H9B 0.9600
C9 H9C 0.9600
C10 H10A 0.9600
C10 H10B 0.9600
C10 H10C 0.9600
C11 C12 1.505(5)
C11 H11A 0.9600
C11 H11B 0.9600
C11 H11C 0.9600
C12 C16 1.423(5)
C12 C13 1.428(5)
C12 Mo2 2.330(3)
C13 C14 1.414(5)
C13 C17 1.501(5)
C13 Mo2 2.344(3)
C14 C15 1.414(4)
C14 C18 1.506(5)
C14 Mo2 2.354(3)
C15 C16 1.413(5)
C15 C19 1.506(5)
C15 Mo2 2.350(3)
C16 C20 1.501(5)
C16 Mo2 2.344(3)
C17 H17A 0.9600
C17 H17B 0.9600
C17 H17C 0.9600
C18 H18A 0.9600
C18 H18B 0.9600
C18 H18C 0.9600
C19 H19A 0.9600
C19 H19B 0.9600
C19 H19C 0.9600
C20 H20A 0.9600
C20 H20B 0.9600
C20 H20C 0.9600
C21 O1 1.146(4)
C21 Ru1 1.846(4)
C22 O2 1.136(4)
C22 Ru1 1.916(4)
C23 O3 1.131(5)
C23 Ru1 1.938(4)
B1 B2 1.707(6)
B1 S1 1.891(4)
B1 Mo1 2.218(4)
B1 Mo2 2.361(4)
B1 H1 1.131(18)
B2 B3 1.740(5)
B2 Mo2 2.127(4)
B2 Mo1 2.280(4)
B2 H2 1.115(17)
B3 B4 1.741(5)
B3 Mo1 2.096(4)
B3 Mo2 2.289(4)
B3 H3 1.136(17)
B4 Mo2 2.154(4)
B4 Ru1 2.260(4)
B4 Mo1 2.393(4)
B4 H4 1.054(17)
S1 Mo2 2.4028(8)
S1 Ru1 2.4537(9)
S1 Mo1 2.5638(8)
Mo1 Ru1 2.7137(4)
Mo1 Mo2 2.7693(3)
Mo2 Ru1 2.8849(3)

loop_
_geom_torsion_atom_site_label_1
_geom_torsion_atom_site_label_2
_geom_torsion_atom_site_label_3
_geom_torsion_atom_site_label_4
_geom_torsion
C6 C2 C3 C4 -0.5(3)
C1 C2 C3 C4 -173.2(3)
Mo1 C2 C3 C4 64.1(2)
C6 C2 C3 C7 174.4(3)
C1 C2 C3 C7 1.7(5)
Mo1 C2 C3 C7 -121.1(3)
C6 C2 C3 Mo1 -64.6(2)
C1 C2 C3 Mo1 122.7(3)
C2 C3 C4 C5 -0.8(3)
C7 C3 C4 C5 -175.5(3)
Mo1 C3 C4 C5 62.4(2)
C2 C3 C4 C8 169.4(3)
C7 C3 C4 C8 -5.3(5)
Mo1 C3 C4 C8 -127.4(3)
C2 C3 C4 Mo1 -63.1(2)
C7 C3 C4 Mo1 122.1(3)
C3 C4 C5 C6 1.7(3)
C8 C4 C5 C6 -168.6(3)
Mo1 C4 C5 C6 64.9(2)
C3 C4 C5 C9 175.1(3)
C8 C4 C5 C9 4.8(5)
Mo1 C4 C5 C9 -121.6(3)
C3 C4 C5 Mo1 -63.2(2)
C8 C4 C5 Mo1 126.4(3)
C4 C5 C6 C2 -2.0(3)
C9 C5 C6 C2 -175.4(3)
Mo1 C5 C6 C2 64.0(2)
C4 C5 C6 C10 172.4(3)
C9 C5 C6 C10 -0.9(5)
Mo1 C5 C6 C10 -121.6(3)
C4 C5 C6 Mo1 -66.0(2)
C9 C5 C6 Mo1 120.6(3)
C3 C2 C6 C5 1.5(3)
C1 C2 C6 C5 174.1(3)
Mo1 C2 C6 C5 -63.9(2)
C3 C2 C6 C10 -173.0(3)
C1 C2 C6 C10 -0.4(5)
Mo1 C2 C6 C10 121.6(3)
C3 C2 C6 Mo1 65.4(2)
C1 C2 C6 Mo1 -122.0(3)
C16 C12 C13 C14 0.0(3)
C11 C12 C13 C14 176.0(3)
Mo2 C12 C13 C14 -64.6(2)
C16 C12 C13 C17 -173.9(3)
C11 C12 C13 C17 2.1(5)
Mo2 C12 C13 C17 121.4(3)
C16 C12 C13 Mo2 64.6(2)
C11 C12 C13 Mo2 -119.4(3)
C12 C13 C14 C15 0.1(3)
C17 C13 C14 C15 174.0(3)
Mo2 C13 C14 C15 -63.7(2)
C12 C13 C14 C18 -173.7(3)
C17 C13 C14 C18 0.2(5)
Mo2 C13 C14 C18 122.5(3)
C12 C13 C14 Mo2 63.8(2)
C17 C13 C14 Mo2 -122.3(3)
C13 C14 C15 C16 -0.2(3)
C18 C14 C15 C16 173.8(3)
Mo2 C14 C15 C16 -63.7(2)
C13 C14 C15 C19 -174.7(3)
C18 C14 C15 C19 -0.7(5)
Mo2 C14 C15 C19 121.7(3)
C13 C14 C15 Mo2 63.5(2)
C18 C14 C15 Mo2 -122.5(3)
C14 C15 C16 C12 0.2(3)
C19 C15 C16 C12 174.6(3)
Mo2 C15 C16 C12 -63.8(2)
C14 C15 C16 C20 -172.2(3)
C19 C15 C16 C20 2.2(5)
Mo2 C15 C16 C20 123.8(3)
C14 C15 C16 Mo2 64.0(2)
C19 C15 C16 Mo2 -121.6(3)
C13 C12 C16 C15 -0.1(3)
C11 C12 C16 C15 -176.2(3)
Mo2 C12 C16 C15 64.5(2)
C13 C12 C16 C20 172.2(3)
C11 C12 C16 C20 -3.8(5)
Mo2 C12 C16 C20 -123.2(3)
C13 C12 C16 Mo2 -64.6(2)
C11 C12 C16 Mo2 119.4(3)
S1 B1 B2 B3 -31.2(4)
Mo1 B1 B2 B3 26.0(3)
Mo2 B1 B2 B3 -57.1(3)
S1 B1 B2 Mo2 25.9(3)
Mo1 B1 B2 Mo2 83.07(10)
S1 B1 B2 Mo1 -57.2(2)
Mo2 B1 B2 Mo1 -83.07(10)
B1 B2 B3 B4 34.7(4)
Mo2 B2 B3 B4 -24.0(3)
Mo1 B2 B3 B4 61.8(2)
B1 B2 B3 Mo1 -27.1(3)
Mo2 B2 B3 Mo1 -85.82(11)
B1 B2 B3 Mo2 58.7(3)
Mo1 B2 B3 Mo2 85.82(11)
B2 B3 B4 Mo2 23.8(3)
Mo1 B3 B4 Mo2 83.44(11)
B2 B3 B4 Ru1 -39.3(4)
Mo1 B3 B4 Ru1 20.4(2)
Mo2 B3 B4 Ru1 -63.1(2)
B2 B3 B4 Mo1 -59.7(2)
Mo2 B3 B4 Mo1 -83.44(11)
B2 B1 S1 Mo2 -24.2(2)
Mo1 B1 S1 Mo2 -78.28(8)
B2 B1 S1 Ru1 28.2(3)
Mo1 B1 S1 Ru1 -25.84(14)
Mo2 B1 S1 Ru1 52.44(11)
B2 B1 S1 Mo1 54.0(3)
Mo2 B1 S1 Mo1 78.28(8)
